data_7235805
loop_
_publ_author_name
'Singha, Debal Kanti'
'Bhattacharya, Saurav'
'Majee, Prakash'
'Mondal, Sudip Kumar'
'Kumar, Manoranjan'
'Mahata, Partha'

_publ_section_title
;
 Optical detection of submicromolar levels of nitro explosives by a
 submicron sized metal--organic phosphor material
;
_journal_issue 48
_journal_name_full 'J. Mater. Chem. A'
_journal_page_first 20908
_journal_paper_doi 10.1039/C4TA05014B
_journal_volume 2
_journal_year 2014
_chemical_formula_sum 'C30 H30 N0 O15 Y2'
_chemical_formula_weight 808.36
_chemical_name_common 'Yttrium carboxylate'
_space_group_IT_number 14
_space_group_name_Hall '-P 2ybc'
_space_group_name_H-M_alt 'P 1 21/c 1'
_symmetry_cell_setting monoclinic
_symmetry_space_group_name_H-M 'P 1 21/c 1'
_atom_sites_solution_hydrogens geom
_atom_sites_solution_primary direct
_atom_sites_solution_secondary difmap
_audit_creation_method SHELXL-97
_cell_angle_alpha 90.00
_cell_angle_beta 91.401(7)
_cell_angle_gamma 90.00
_cell_formula_units_Z 4
_cell_length_a 21.625(3)
_cell_length_b 10.0060(13)
_cell_length_c 14.0570(17)
_cell_measurement_reflns_used 7009
_cell_measurement_temperature 293(2)
_cell_measurement_theta_max 27.63
_cell_measurement_theta_min 1.88
_cell_volume 3040.7(7)
_computing_cell_refinement 'SAINT (Bruker, 2000)'
_computing_data_collection 'SMART (Bruker, 2000)'
_computing_data_reduction SAINT
_computing_molecular_graphics 'Ortep-3 for Windows (Farrugia, 1999) and CAMERON (Watkin et al., 1993)'
_computing_publication_material 'PLATON (Spek, 2003)'
_computing_structure_refinement 'SHELXL-97 (Sheldrick, 1997)'
_computing_structure_solution 'SIR92 (Altomare et al., 1993)'
_diffrn_ambient_temperature 293(2)
_diffrn_measured_fraction_theta_full 0.990
_diffrn_measured_fraction_theta_max 0.990
_diffrn_measurement_device_type 'Bruker SMART CCD area detector'
_diffrn_radiation_monochromator graphite
_diffrn_radiation_source 'fine-focus sealed tube'
_diffrn_radiation_type MoK\a
_diffrn_radiation_wavelength 0.71073
_diffrn_reflns_av_R_equivalents 0.0775
_diffrn_reflns_av_sigmaI/netI 0.0886
_diffrn_reflns_limit_h_max 28
_diffrn_reflns_limit_h_min -26
_diffrn_reflns_limit_k_max 13
_diffrn_reflns_limit_k_min -12
_diffrn_reflns_limit_l_max 18
_diffrn_reflns_limit_l_min -18
_diffrn_reflns_number 27938
_diffrn_reflns_theta_full 27.63
_diffrn_reflns_theta_max 27.63
_diffrn_reflns_theta_min 1.88
_exptl_absorpt_coefficient_mu 3.874
_exptl_absorpt_correction_T_max 0.7732
_exptl_absorpt_correction_T_min 0.6535
_exptl_absorpt_correction_type multi-scan
_exptl_absorpt_process_details '(SADABS; Sheldrick, 1996)'
_exptl_crystal_colour 'Light yellow'
_exptl_crystal_density_diffrn 1.766
_exptl_crystal_density_method 'not measured'
_exptl_crystal_description 'Brick shaped'
_exptl_crystal_F_000 1632
_exptl_crystal_size_max 0.12
_exptl_crystal_size_mid 0.08
_exptl_crystal_size_min 0.07
_refine_diff_density_max 0.634
_refine_diff_density_min -0.426
_refine_diff_density_rms 0.100
_refine_ls_extinction_method none
_refine_ls_goodness_of_fit_ref 0.999
_refine_ls_hydrogen_treatment mixed
_refine_ls_matrix_type full
_refine_ls_number_parameters 448
_refine_ls_number_reflns 7009
_refine_ls_number_restraints 6
_refine_ls_restrained_S_all 0.999
_refine_ls_R_factor_all 0.0905
_refine_ls_R_factor_gt 0.0462
_refine_ls_shift/su_max 0.001
_refine_ls_shift/su_mean 0.000
_refine_ls_structure_factor_coef Fsqd
_refine_ls_weighting_details 'calc w=1/[\s^2^(Fo^2^)+(0.0337P)^2^+0.0000P] where P=(Fo^2^+2Fc^2^)/3'
_refine_ls_weighting_scheme calc
_refine_ls_wR_factor_gt 0.0815
_refine_ls_wR_factor_ref 0.0940
_reflns_number_gt 4658
_reflns_number_total 7009
_reflns_threshold_expression >2sigma(I)
_cod_data_source_file c4ta05014b2.cif
_cod_data_source_block compound(1)
_cod_depositor_comments
;
The following automatic conversions were performed:

data item '_symmetry_cell_setting' value 'Monoclinic' was changed to
'monoclinic' in accordance with the
/home/saulius/struct/COD-crude-data/automatic-downloads/DataCite-retrospective/RSC/depositions/lib/dictionaries/cif_core.dic
dictionary named 'cif_core.dic' version 2.4.2 last updated on
2011-04-26.

Automatic conversion script
Id: cif_fix_values 6909 2019-04-08 15:41:33Z antanas 
;
_cod_original_cell_volume 3040.8(6)
_cod_original_sg_symbol_H-M P21/c
_cod_database_code 7235805

loop_
_symmetry_equiv_pos_as_xyz
'x, y, z'
'-x, y+1/2, -z+1/2'
'-x, -y, -z'
'x, -y-1/2, z-1/2'

loop_
_atom_site_label
_atom_site_type_symbol
_atom_site_fract_x
_atom_site_fract_y
_atom_site_fract_z
_atom_site_U_iso_or_equiv
_atom_site_adp_type
_atom_site_occupancy
_atom_site_symmetry_multiplicity
_atom_site_calc_flag
_atom_site_refinement_flags
Y1 Y 0.249283(15) 0.75300(3) 0.02660(2) 0.02144(10) Uani 1 1 d .
Y2 Y 0.258864(15) 0.56526(3) 0.27214(2) 0.02143(10) Uani 1 1 d .
O1 O 0.28471(13) 0.5773(3) -0.07040(19) 0.0420(7) Uani 1 1 d .
O2 O 0.30985(11) 0.7638(3) -0.1383(2) 0.0380(7) Uani 1 1 d .
O3 O 0.67759(12) 0.3201(3) -0.13399(19) 0.0432(8) Uani 1 1 d .
O4 O 0.64000(14) 0.4852(3) -0.2150(2) 0.0561(9) Uani 1 1 d .
O5 O 0.21175(14) 0.7642(3) 0.2283(3) 0.0776(12) Uani 1 1 d .
O6 O 0.19019(13) 0.9004(3) 0.1143(2) 0.0538(9) Uani 1 1 d .
O7 O -0.15067(13) 1.0161(3) 0.2002(2) 0.0634(10) Uani 1 1 d .
O8 O -0.19869(10) 1.1248(3) 0.08897(17) 0.0324(6) Uani 1 1 d .
O9 O 0.31041(13) 0.9339(3) 0.03400(18) 0.0447(8) Uani 1 1 d .
O10 O 0.30857(11) 1.0462(2) -0.10196(17) 0.0321(6) Uani 1 1 d .
O11 O 0.15705(11) 0.6333(3) 0.0090(2) 0.0440(8) Uani 1 1 d .
O12 O 0.21777(11) 0.5406(3) 0.11471(17) 0.0366(7) Uani 1 1 d .
O13 O 0.25103(18) 0.3328(3) 0.2475(2) 0.0676(11) Uani 1 1 d D
C1 C 0.30836(16) 0.6383(4) -0.1386(3) 0.0293(9) Uani 1 1 d .
C2 C 0.33740(17) 0.5596(4) -0.2176(2) 0.0323(9) Uani 1 1 d .
H2A H 0.3386 0.6136 -0.2748 0.039 Uiso 1 1 calc R
H2B H 0.3129 0.4804 -0.2315 0.039 Uiso 1 1 calc R
C3 C 0.40240(17) 0.5194(4) -0.1872(2) 0.0281(9) Uani 1 1 d .
C4 C 0.41672(19) 0.3873(4) -0.1697(3) 0.0406(10) Uani 1 1 d .
H4 H 0.3870 0.3212 -0.1794 0.049 Uiso 1 1 calc R
C5 C 0.4756(2) 0.3536(5) -0.1378(3) 0.0526(13) Uani 1 1 d .
H5 H 0.4846 0.2643 -0.1256 0.063 Uiso 1 1 calc R
C6 C 0.52089(18) 0.4471(5) -0.1235(3) 0.0464(12) Uani 1 1 d .
C7 C 0.50670(19) 0.5777(4) -0.1436(3) 0.0468(12) Uani 1 1 d .
H7 H 0.5370 0.6429 -0.1357 0.056 Uiso 1 1 calc R
C8 C 0.44806(18) 0.6142(4) -0.1752(3) 0.0383(10) Uani 1 1 d .
H8 H 0.4394 0.7034 -0.1886 0.046 Uiso 1 1 calc R
C9 C 0.58317(19) 0.4070(6) -0.0817(3) 0.0707(17) Uani 1 1 d .
H9A H 0.5937 0.4682 -0.0302 0.085 Uiso 1 1 calc R
H9B H 0.5793 0.3186 -0.0541 0.085 Uiso 1 1 calc R
C10 C 0.63557(17) 0.4048(4) -0.1489(3) 0.0347(10) Uani 1 1 d .
C11 C 0.18247(16) 0.8616(4) 0.1970(3) 0.0313(9) Uani 1 1 d .
C12 C 0.13957(17) 0.9362(4) 0.2591(3) 0.0405(11) Uani 1 1 d .
H12A H 0.1603 1.0158 0.2830 0.049 Uiso 1 1 calc R
H12B H 0.1297 0.8808 0.3133 0.049 Uiso 1 1 calc R
C13 C 0.08020(16) 0.9765(4) 0.2076(2) 0.0269(9) Uani 1 1 d .
C14 C 0.03773(18) 0.8807(4) 0.1798(3) 0.0354(10) Uani 1 1 d .
H14 H 0.0465 0.7911 0.1915 0.042 Uiso 1 1 calc R
C15 C -0.01765(18) 0.9151(4) 0.1350(3) 0.0361(10) Uani 1 1 d .
H15 H -0.0457 0.8487 0.1172 0.043 Uiso 1 1 calc R
C16 C -0.03154(16) 1.0473(4) 0.1165(2) 0.0315(9) Uani 1 1 d .
C17 C 0.01135(17) 1.1423(4) 0.1424(3) 0.0348(10) Uani 1 1 d .
H17 H 0.0034 1.2317 0.1287 0.042 Uiso 1 1 calc R
C18 C 0.06648(17) 1.1072(4) 0.1886(3) 0.0319(9) Uani 1 1 d .
H18 H 0.0944 1.1736 0.2069 0.038 Uiso 1 1 calc R
C19 C -0.09120(16) 1.0868(4) 0.0658(3) 0.0427(11) Uani 1 1 d .
H19A H -0.0876 1.1791 0.0454 0.051 Uiso 1 1 calc R
H19B H -0.0960 1.0324 0.0090 0.051 Uiso 1 1 calc R
C20 C -0.14880(17) 1.0736(4) 0.1223(3) 0.0319(9) Uani 1 1 d .
C21 C 0.32784(17) 1.0255(3) -0.0190(3) 0.0261(8) Uani 1 1 d .
C22 C 0.37804(16) 1.1166(4) 0.0216(3) 0.0317(9) Uani 1 1 d .
H22A H 0.3766 1.2018 -0.0114 0.038 Uiso 1 1 calc R
H22B H 0.3708 1.1330 0.0884 0.038 Uiso 1 1 calc R
C23 C 0.44095(16) 1.0541(3) 0.0109(3) 0.0267(8) Uani 1 1 d .
C24 C 0.45888(18) 1.0028(4) -0.0765(3) 0.0330(9) Uani 1 1 d .
H24 H 0.4313 1.0049 -0.1284 0.040 Uiso 1 1 calc R
C25 C 0.48300(18) 1.0509(4) 0.0867(3) 0.0371(10) Uani 1 1 d .
H25 H 0.4719 1.0854 0.1453 0.045 Uiso 1 1 calc R
C26 C 0.16673(16) 0.5428(4) 0.0687(2) 0.0248(8) Uani 1 1 d .
C27 C 0.11968(16) 0.4365(4) 0.0839(3) 0.0329(9) Uani 1 1 d .
H27A H 0.1155 0.4229 0.1518 0.039 Uiso 1 1 calc R
H27B H 0.1345 0.3535 0.0570 0.039 Uiso 1 1 calc R
C28 C 0.05743(17) 0.4674(3) 0.0408(3) 0.0279(9) Uani 1 1 d .
C29 C 0.04385(17) 0.4413(3) -0.0544(3) 0.0307(9) Uani 1 1 d .
H29 H 0.0737 0.4016 -0.0917 0.037 Uiso 1 1 calc R
C30 C 0.01269(17) 0.5271(4) 0.0945(3) 0.0305(9) Uani 1 1 d .
H30 H 0.0209 0.5461 0.1584 0.037 Uiso 1 1 calc R
O100 O 0.2390(3) 0.3169(4) -0.0874(3) 0.0937(15) Uani 1 1 d D
O200 O 0.2215(3) 0.1777(4) 0.0932(3) 0.0777(12) Uani 1 1 d D
H13A H 0.239(2) 0.281(4) 0.194(2) 0.10(2) Uiso 1 1 d D
H13B H 0.247(3) 0.277(5) 0.302(3) 0.12(2) Uiso 1 1 d D
H101 H 0.249(2) 0.399(2) -0.084(4) 0.09(2) Uiso 1 1 d D
H102 H 0.240(3) 0.274(6) -0.036(3) 0.17(4) Uiso 1 1 d D
H201 H 0.245(3) 0.113(5) 0.106(6) 0.17(4) Uiso 1 1 d D
H202 H 0.195(2) 0.124(6) 0.073(5) 0.13(3) Uiso 1 1 d D

loop_
_atom_site_aniso_label
_atom_site_aniso_U_11
_atom_site_aniso_U_22
_atom_site_aniso_U_33
_atom_site_aniso_U_23
_atom_site_aniso_U_13
_atom_site_aniso_U_12
Y1 0.01455(17) 0.0218(2) 0.02783(19) -0.00039(13) -0.00211(14) 0.00173(16)
Y2 0.01654(18) 0.0240(2) 0.02364(18) 0.00242(15) -0.00068(14) 0.00145(15)
O1 0.0483(19) 0.0386(17) 0.0401(17) -0.0092(13) 0.0193(14) 0.0013(14)
O2 0.0287(16) 0.0221(16) 0.063(2) -0.0072(13) -0.0078(14) 0.0069(12)
O3 0.0292(16) 0.0436(19) 0.0557(19) -0.0071(14) -0.0171(14) 0.0132(14)
O4 0.0441(19) 0.072(2) 0.053(2) 0.0253(17) 0.0214(16) 0.0127(17)
O5 0.042(2) 0.041(2) 0.149(4) 0.014(2) -0.020(2) 0.0190(17)
O6 0.047(2) 0.075(2) 0.0395(19) -0.0106(15) 0.0147(15) 0.0147(17)
O7 0.0394(19) 0.104(3) 0.0474(19) 0.0458(18) 0.0193(15) 0.0370(18)
O8 0.0134(13) 0.0466(17) 0.0371(15) 0.0122(13) 0.0004(11) 0.0045(12)
O9 0.0446(18) 0.055(2) 0.0342(16) 0.0089(14) -0.0078(14) -0.0260(16)
O10 0.0352(16) 0.0313(16) 0.0293(15) 0.0001(11) -0.0099(12) -0.0069(12)
O11 0.0281(16) 0.0373(17) 0.066(2) 0.0216(15) -0.0161(14) -0.0108(14)
O12 0.0202(15) 0.061(2) 0.0283(15) 0.0052(13) -0.0039(12) -0.0059(13)
O13 0.116(3) 0.032(2) 0.053(2) 0.0024(15) -0.036(2) -0.0097(19)
C1 0.015(2) 0.038(3) 0.034(2) -0.0022(18) -0.0029(17) 0.0071(18)
C2 0.031(2) 0.039(2) 0.027(2) 0.0007(17) 0.0033(17) 0.0090(19)
C3 0.024(2) 0.031(2) 0.030(2) -0.0020(16) 0.0094(17) 0.0100(18)
C4 0.033(2) 0.034(3) 0.056(3) 0.009(2) 0.012(2) 0.008(2)
C5 0.043(3) 0.050(3) 0.066(3) 0.030(2) 0.020(2) 0.025(3)
C6 0.020(2) 0.082(4) 0.038(3) 0.021(2) 0.0148(19) 0.019(2)
C7 0.027(2) 0.055(3) 0.059(3) 0.001(2) 0.001(2) 0.001(2)
C8 0.029(2) 0.032(2) 0.054(3) 0.0005(19) 0.004(2) 0.007(2)
C9 0.033(3) 0.130(5) 0.050(3) 0.044(3) 0.016(2) 0.033(3)
C10 0.018(2) 0.043(3) 0.042(3) 0.0045(19) 0.0019(18) 0.0064(19)
C11 0.015(2) 0.031(2) 0.048(3) -0.0087(19) -0.0053(19) 0.0044(18)
C12 0.025(2) 0.069(3) 0.027(2) 0.002(2) 0.0025(17) 0.017(2)
C13 0.018(2) 0.039(2) 0.0239(19) 0.0009(16) 0.0073(16) 0.0079(18)
C14 0.036(2) 0.025(2) 0.045(2) 0.0027(18) 0.006(2) 0.013(2)
C15 0.028(2) 0.031(3) 0.049(3) 0.0007(18) -0.0006(19) -0.0032(19)
C16 0.019(2) 0.052(3) 0.024(2) 0.0059(17) 0.0058(16) 0.012(2)
C17 0.032(2) 0.030(2) 0.043(2) 0.0123(18) 0.0104(19) 0.008(2)
C18 0.024(2) 0.034(2) 0.038(2) 0.0027(17) 0.0033(18) 0.0014(18)
C19 0.023(2) 0.074(3) 0.031(2) 0.018(2) 0.0048(17) 0.015(2)
C20 0.022(2) 0.042(3) 0.033(2) 0.0075(18) 0.0069(17) 0.0070(19)
C21 0.026(2) 0.026(2) 0.026(2) -0.0062(16) 0.0021(17) -0.0038(17)
C22 0.029(2) 0.033(2) 0.033(2) -0.0042(17) 0.0000(18) -0.0061(18)
C23 0.020(2) 0.028(2) 0.032(2) -0.0019(16) 0.0025(16) -0.0105(17)
C24 0.026(2) 0.044(3) 0.028(2) -0.0033(17) -0.0045(17) -0.0054(19)
C25 0.036(2) 0.050(3) 0.026(2) -0.0042(18) -0.0009(18) -0.008(2)
C26 0.022(2) 0.029(2) 0.0227(19) -0.0043(15) 0.0010(16) 0.0003(17)
C27 0.029(2) 0.032(2) 0.037(2) 0.0108(17) -0.0018(18) -0.0070(19)
C28 0.027(2) 0.027(2) 0.029(2) 0.0061(16) -0.0009(17) -0.0150(17)
C29 0.028(2) 0.034(2) 0.031(2) -0.0004(17) 0.0060(17) -0.0047(19)
C30 0.032(2) 0.037(2) 0.022(2) -0.0010(16) -0.0013(17) -0.0131(19)
O100 0.175(5) 0.038(3) 0.070(3) -0.010(2) 0.023(3) -0.010(3)
O200 0.107(4) 0.055(3) 0.071(3) -0.010(2) 0.018(3) 0.017(3)

loop_
_atom_type_symbol
_atom_type_description
_atom_type_scat_dispersion_real
_atom_type_scat_dispersion_imag
_atom_type_scat_source
C C 0.0033 0.0016 'International Tables Vol C Tables 4.2.6.8 and 6.1.1.4'
H H 0.0000 0.0000 'International Tables Vol C Tables 4.2.6.8 and 6.1.1.4'
N N 0.0061 0.0033 'International Tables Vol C Tables 4.2.6.8 and 6.1.1.4'
O O 0.0106 0.0060 'International Tables Vol C Tables 4.2.6.8 and 6.1.1.4'
Y Y -2.7962 3.5667 'International Tables Vol C Tables 4.2.6.8 and 6.1.1.4'

loop_
_geom_angle_atom_site_label_1
_geom_angle_atom_site_label_2
_geom_angle_atom_site_label_3
_geom_angle
_geom_angle_site_symmetry_1
_geom_angle_site_symmetry_3
O9 Y1 O3 80.19(10) . 3_665
O9 Y1 O8 82.70(9) . 3_575
O3 Y1 O8 162.29(9) 3_665 3_575
O9 Y1 O6 78.13(11) . .
O3 Y1 O6 103.50(10) 3_665 .
O8 Y1 O6 77.20(10) 3_575 .
O9 Y1 O11 156.96(10) . .
O3 Y1 O11 118.86(9) 3_665 .
O8 Y1 O11 78.85(9) 3_575 .
O6 Y1 O11 84.40(11) . .
O9 Y1 O1 115.34(10) . .
O3 Y1 O1 85.07(9) 3_665 .
O8 Y1 O1 98.27(10) 3_575 .
O6 Y1 O1 165.42(10) . .
O11 Y1 O1 81.11(10) . .
O9 Y1 O12 144.21(8) . .
O3 Y1 O12 66.55(9) 3_665 .
O8 Y1 O12 131.15(8) 3_575 .
O6 Y1 O12 96.53(10) . .
O11 Y1 O12 52.31(8) . .
O1 Y1 O12 75.86(9) . .
O9 Y1 O2 73.07(9) . .
O3 Y1 O2 103.82(9) 3_665 .
O8 Y1 O2 66.53(8) 3_575 .
O6 Y1 O2 135.76(10) . .
O11 Y1 O2 111.21(9) . .
O1 Y1 O2 50.35(8) . .
O12 Y1 O2 126.20(8) . .
O9 Y1 C26 164.61(10) . .
O3 Y1 C26 93.09(10) 3_665 .
O8 Y1 C26 104.62(9) 3_575 .
O6 Y1 C26 90.16(11) . .
O11 Y1 C26 25.77(9) . .
O1 Y1 C26 77.47(10) . .
O12 Y1 C26 26.54(8) . .
O2 Y1 C26 122.18(9) . .
O9 Y1 C1 94.91(11) . .
O3 Y1 C1 95.22(10) 3_665 .
O8 Y1 C1 81.72(10) 3_575 .
O6 Y1 C1 158.45(11) . .
O11 Y1 C1 95.95(11) . .
O1 Y1 C1 24.85(10) . .
O12 Y1 C1 100.70(10) . .
O2 Y1 C1 25.51(9) . .
C26 Y1 C1 99.50(11) . .
O9 Y1 C11 88.04(10) . .
O3 Y1 C11 85.87(10) 3_665 .
O8 Y1 C11 98.09(10) 3_575 .
O6 Y1 C11 22.19(10) . .
O11 Y1 C11 81.08(10) . .
O1 Y1 C11 152.94(10) . .
O12 Y1 C11 77.14(10) . .
O2 Y1 C11 156.63(9) . .
C26 Y1 C11 77.62(10) . .
C1 Y1 C11 176.99(10) . .
O9 Y1 Y2 109.07(6) . .
O3 Y1 Y2 40.93(7) 3_665 .
O8 Y1 Y2 153.14(6) 3_575 .
O6 Y1 Y2 81.68(8) . .
O11 Y1 Y2 82.78(6) . .
O1 Y1 Y2 98.06(7) . .
O12 Y1 Y2 35.66(5) . .
O2 Y1 Y2 139.37(5) . .
C26 Y1 Y2 58.74(7) . .
C1 Y1 Y2 119.80(8) . .
C11 Y1 Y2 59.53(8) . .
O5 Y2 O10 143.66(12) . 4_576
O5 Y2 O13 141.31(12) . .
O10 Y2 O13 70.72(10) 4_576 .
O5 Y2 O12 71.89(12) . .
O10 Y2 O12 144.27(9) 4_576 .
O13 Y2 O12 74.75(10) . .
O5 Y2 O2 73.59(10) . 4_576
O10 Y2 O2 75.11(9) 4_576 4_576
O13 Y2 O2 144.89(10) . 4_576
O12 Y2 O2 136.48(9) . 4_576
O5 Y2 O4 119.39(12) . 3_665
O10 Y2 O4 75.32(9) 4_576 3_665
O13 Y2 O4 78.82(13) . 3_665
O12 Y2 O4 89.40(10) . 3_665
O2 Y2 O4 85.08(10) 4_576 3_665
O5 Y2 O7 78.31(12) . 2_545
O10 Y2 O7 102.08(11) 4_576 2_545
O13 Y2 O7 75.99(13) . 2_545
O12 Y2 O7 77.81(9) . 2_545
O2 Y2 O7 119.74(9) 4_576 2_545
O4 Y2 O7 153.97(11) 3_665 2_545
O5 Y2 O8 76.31(12) . 2_545
O10 Y2 O8 75.82(8) 4_576 2_545
O13 Y2 O8 108.66(12) . 2_545
O12 Y2 O8 125.04(8) . 2_545
O2 Y2 O8 69.59(9) 4_576 2_545
O4 Y2 O8 145.55(9) 3_665 2_545
O7 Y2 O8 52.32(8) 2_545 2_545
O5 Y2 O3 70.56(11) . 3_665
O10 Y2 O3 121.49(8) 4_576 3_665
O13 Y2 O3 110.74(11) . 3_665
O12 Y2 O3 63.53(8) . 3_665
O2 Y2 O3 80.53(9) 4_576 3_665
O4 Y2 O3 49.99(8) 3_665 3_665
O7 Y2 O3 135.97(10) 2_545 3_665
O8 Y2 O3 140.38(9) 2_545 3_665
O5 Y2 C20 75.17(12) . 2_545
O10 Y2 C20 89.67(10) 4_576 2_545
O13 Y2 C20 92.74(13) . 2_545
O12 Y2 C20 100.99(10) . 2_545
O2 Y2 C20 94.93(10) 4_576 2_545
O4 Y2 C20 164.50(10) 3_665 2_545
O7 Y2 C20 25.74(9) 2_545 2_545
O8 Y2 C20 26.60(9) 2_545 2_545
O3 Y2 C20 145.33(9) 3_665 2_545
O5 Y2 C10 95.73(12) . 3_665
O10 Y2 C10 98.45(10) 4_576 3_665
O13 Y2 C10 93.93(13) . 3_665
O12 Y2 C10 74.80(10) . 3_665
O2 Y2 C10 83.17(10) 4_576 3_665
O4 Y2 C10 24.50(9) 3_665 3_665
O7 Y2 C10 152.45(10) 2_545 3_665
O8 Y2 C10 152.75(10) 2_545 3_665
O3 Y2 C10 25.53(8) 3_665 3_665
C20 Y2 C10 170.84(11) 2_545 3_665
O5 Y2 Y1 48.81(10) . .
O10 Y2 Y1 155.28(7) 4_576 .
O13 Y2 Y1 109.91(8) . .
O12 Y2 Y1 38.89(6) . .
O2 Y2 Y1 97.75(6) 4_576 .
O4 Y2 Y1 80.55(7) 3_665 .
O7 Y2 Y1 101.95(8) 2_545 .
O8 Y2 Y1 124.52(6) 2_545 .
O3 Y2 Y1 34.07(5) 3_665 .
C20 Y2 Y1 114.73(8) 2_545 .
C10 Y2 Y1 56.92(8) 3_665 .
C1 O1 Y1 102.9(2) . .
C1 O2 Y2 134.9(2) . 4_575
C1 O2 Y1 87.1(2) . .
Y2 O2 Y1 104.81(9) 4_575 .
C10 O3 Y1 144.5(3) . 3_665
C10 O3 Y2 88.4(2) . 3_665
Y1 O3 Y2 105.00(10) 3_665 3_665
C10 O4 Y2 101.7(2) . 3_665
C11 O5 Y2 172.3(3) . .
C11 O6 Y1 112.7(3) . .
C20 O7 Y2 95.7(2) . 2
C20 O8 Y1 149.5(2) . 3_575
C20 O8 Y2 94.1(2) . 2
Y1 O8 Y2 116.23(10) 3_575 2
C21 O9 Y1 138.9(2) . .
C21 O10 Y2 140.2(2) . 4_575
C26 O11 Y1 99.9(2) . .
C26 O12 Y2 140.8(2) . .
C26 O12 Y1 88.7(2) . .
Y2 O12 Y1 105.45(9) . .
O1 C1 O2 119.6(4) . .
O1 C1 C2 119.5(4) . .
O2 C1 C2 120.8(4) . .
O1 C1 Y1 52.26(19) . .
O2 C1 Y1 67.4(2) . .
C2 C1 Y1 171.8(3) . .
C1 C2 C3 109.3(3) . .
C8 C3 C4 118.8(3) . .
C8 C3 C2 120.7(3) . .
C4 C3 C2 120.5(4) . .
C3 C4 C5 119.5(4) . .
C6 C5 C4 122.2(4) . .
C5 C6 C7 117.8(4) . .
C5 C6 C9 120.4(4) . .
C7 C6 C9 121.8(5) . .
C6 C7 C8 121.1(4) . .
C3 C8 C7 120.5(4) . .
C10 C9 C6 116.1(4) . .
O4 C10 O3 119.7(4) . .
O4 C10 C9 122.7(4) . .
O3 C10 C9 117.5(4) . .
O4 C10 Y2 53.8(2) . 3_665
O3 C10 Y2 66.1(2) . 3_665
C9 C10 Y2 172.8(3) . 3_665
O5 C11 O6 120.0(4) . .
O5 C11 C12 120.5(4) . .
O6 C11 C12 119.5(4) . .
O5 C11 Y1 75.5(3) . .
O6 C11 Y1 45.1(2) . .
C12 C11 Y1 163.5(3) . .
C11 C12 C13 112.8(3) . .
C18 C13 C14 118.1(3) . .
C18 C13 C12 121.7(4) . .
C14 C13 C12 120.2(4) . .
C13 C14 C15 121.4(4) . .
C16 C15 C14 120.4(4) . .
C17 C16 C15 118.2(3) . .
C17 C16 C19 120.5(4) . .
C15 C16 C19 121.2(4) . .
C16 C17 C18 121.1(4) . .
C13 C18 C17 120.9(4) . .
C20 C19 C16 116.0(3) . .
O7 C20 O8 117.8(3) . .
O7 C20 C19 123.7(3) . .
O8 C20 C19 118.5(3) . .
O7 C20 Y2 58.5(2) . 2
O8 C20 Y2 59.35(18) . 2
C19 C20 Y2 176.6(3) . 2
O9 C21 O10 125.7(3) . .
O9 C21 C22 116.2(3) . .
O10 C21 C22 118.1(3) . .
C23 C22 C21 110.6(3) . .
C25 C23 C24 118.6(3) . .
C25 C23 C22 120.6(3) . .
C24 C23 C22 120.7(3) . .
C25 C24 C23 120.6(3) 3_675 .
C24 C25 C23 120.8(4) 3_675 .
O11 C26 O12 119.0(3) . .
O11 C26 C27 120.6(3) . .
O12 C26 C27 120.3(3) . .
O11 C26 Y1 54.32(18) . .
O12 C26 Y1 64.72(19) . .
C27 C26 Y1 174.9(2) . .
C26 C27 C28 113.9(3) . .
C30 C28 C29 118.4(3) . .
C30 C28 C27 120.3(3) . .
C29 C28 C27 121.3(4) . .
C30 C29 C28 121.3(4) 3_565 .
C29 C30 C28 120.4(4) 3_565 .

loop_
_geom_bond_atom_site_label_1
_geom_bond_atom_site_label_2
_geom_bond_distance
_geom_bond_site_symmetry_2
Y1 O9 2.242(3) .
Y1 O3 2.280(2) 3_665
Y1 O8 2.290(2) 3_575
Y1 O6 2.325(3) .
Y1 O11 2.334(2) .
Y1 O1 2.364(2) .
Y1 O12 2.560(3) .
Y1 O2 2.693(3) .
Y1 C26 2.831(4) .
Y1 C1 2.914(4) .
Y1 C11 3.029(4) .
Y1 Y2 3.9306(6) .
Y2 O5 2.312(3) .
Y2 O10 2.332(2) 4_576
Y2 O13 2.357(3) .
Y2 O12 2.377(2) .
Y2 O2 2.379(3) 4_576
Y2 O4 2.402(3) 3_665
Y2 O7 2.432(3) 2_545
Y2 O8 2.446(2) 2_545
Y2 O3 2.666(3) 3_665
Y2 C20 2.837(4) 2_545
Y2 C10 2.915(4) 3_665
O1 C1 1.256(4) .
O2 C1 1.257(4) .
O2 Y2 2.379(3) 4_575
O3 C10 1.257(4) .
O3 Y1 2.280(2) 3_665
O3 Y2 2.666(3) 3_665
O4 C10 1.234(4) .
O4 Y2 2.402(3) 3_665
O5 C11 1.238(4) .
O6 C11 1.241(5) .
O7 C20 1.238(4) .
O7 Y2 2.432(3) 2
O8 C20 1.273(4) .
O8 Y1 2.290(2) 3_575
O8 Y2 2.446(2) 2
O9 C21 1.245(4) .
O10 C21 1.246(4) .
O10 Y2 2.332(2) 4_575
O11 C26 1.249(4) .
O12 C26 1.265(4) .
C1 C2 1.510(5) .
C2 C3 1.513(5) .
C3 C8 1.376(5) .
C3 C4 1.379(5) .
C4 C5 1.380(5) .
C5 C6 1.366(6) .
C6 C7 1.370(5) .
C6 C9 1.510(5) .
C7 C8 1.383(5) .
C9 C10 1.494(6) .
C10 Y2 2.915(4) 3_665
C11 C12 1.490(5) .
C12 C13 1.513(5) .
C13 C18 1.366(5) .
C13 C14 1.377(5) .
C14 C15 1.383(5) .
C15 C16 1.380(5) .
C16 C17 1.371(5) .
C16 C19 1.511(5) .
C17 C18 1.389(5) .
C19 C20 1.500(5) .
C20 Y2 2.837(4) 2
C21 C22 1.518(5) .
C22 C23 1.508(5) .
C23 C25 1.385(5) .
C23 C24 1.395(5) .
C24 C25 1.378(5) 3_675
C25 C24 1.378(5) 3_675
C26 C27 1.491(5) .
C27 C28 1.495(5) .
C28 C30 1.378(5) .
C28 C29 1.389(5) .
C29 C30 1.371(5) 3_565
C30 C29 1.371(5) 3_565
